data_7206223
loop_
_publ_author_name
'Pilati, Tullio'
'Cozzi, Franco'

_publ_section_title
;
 Structures of hydro-, chloro-, and bromo-substituted maleimides and
 2,6-diaminopyridines, and of some of their 1&#x2009;:&#x2009;1
 heterodimers
;
_journal_issue 14
_journal_name_full CrystEngComm
_journal_page_first 4549
_journal_paper_doi 10.1039/c1ce05166k
_journal_volume 13
_journal_year 2011
_chemical_formula_moiety 'C5 H5 cL2 N3, C4 H Cl2 N O2'
_chemical_formula_sum 'C9 H6 Cl4 N4 O2'
_chemical_formula_weight 343.98
_chemical_name_systematic
;
?
;
_space_group_IT_number 2
_symmetry_cell_setting triclinic
_symmetry_space_group_name_Hall '-P 1'
_symmetry_space_group_name_H-M 'P -1'
_atom_sites_solution_hydrogens difmap
_atom_sites_solution_primary direct
_atom_sites_solution_secondary difmap
_audit_creation_method SHELXL-97
_cell_angle_alpha 101.979(11)
_cell_angle_beta 101.519(11)
_cell_angle_gamma 97.213(10)
_cell_formula_units_Z 2
_cell_length_a 7.1818(6)
_cell_length_b 7.8344(7)
_cell_length_c 11.6453(15)
_cell_measurement_reflns_used 4665
_cell_measurement_temperature 123(2)
_cell_measurement_theta_max 34.10
_cell_measurement_theta_min 2.70
_cell_volume 618.44(12)
_computing_cell_refinement 'Bruker SAINT'
_computing_data_collection 'Bruker SMART'
_computing_data_reduction 'Bruker SAINT'
_computing_molecular_graphics
;
ORTEP-3 (Farrugia, L.J. (1997) Jour. Appl. Cryst. 30, 565)
Mercury (Macrae, C. F., Edgington, P. R., McCabe, P., Pidcock, E.,
Shields, G. P., Taylor, R., Towler, M. & van de Streek, J. (2006).
J. Appl. Cryst. 39, 453-457
;
_computing_publication_material 'SHELXL-97 (Sheldrick, G. M. (2008). Acta Cryst. A64, 112-122)'
_computing_structure_refinement 'SHELXL-97 (Sheldrick, G. M. (2008). Acta Cryst. A64, 112-122)'
_computing_structure_solution
;
SIR2002 (Burla, M. C., Camalli, M., Carrozzini, B., Cascarano, G. L.,
Giacovazzo, C., Polidori, G. & Spagna, R. (2003).
J. Appl. Cryst. 36, 1103.)
;
_diffrn_ambient_temperature 123(2)
_diffrn_measured_fraction_theta_full 0.999
_diffrn_measured_fraction_theta_max 0.924
_diffrn_measurement_device_type 'Bruker, APEX 2000, CCD area detector'
_diffrn_measurement_method '\w and \f scans'
_diffrn_radiation_monochromator graphite
_diffrn_radiation_source 'fine-focus sealed tube'
_diffrn_radiation_type MoK\a
_diffrn_radiation_wavelength 0.71073
_diffrn_reflns_av_R_equivalents 0.0887
_diffrn_reflns_av_sigmaI/netI 0.0796
_diffrn_reflns_limit_h_max 11
_diffrn_reflns_limit_h_min -11
_diffrn_reflns_limit_k_max 12
_diffrn_reflns_limit_k_min -12
_diffrn_reflns_limit_l_max 17
_diffrn_reflns_limit_l_min -17
_diffrn_reflns_number 10015
_diffrn_reflns_theta_full 30.00
_diffrn_reflns_theta_max 34.36
_diffrn_reflns_theta_min 1.84
_diffrn_standards_decay_% 0.00
_exptl_absorpt_coefficient_mu 0.958
_exptl_absorpt_correction_type none
_exptl_crystal_colour red-orange
_exptl_crystal_density_diffrn 1.847
_exptl_crystal_density_method 'not measured'
_exptl_crystal_description table
_exptl_crystal_F_000 344
_exptl_crystal_size_max 0.35
_exptl_crystal_size_mid 0.26
_exptl_crystal_size_min 0.08
_refine_diff_density_max 0.558
_refine_diff_density_min -0.487
_refine_diff_density_rms 0.097
_refine_ls_extinction_method none
_refine_ls_goodness_of_fit_ref 1.052
_refine_ls_hydrogen_treatment refall
_refine_ls_matrix_type full
_refine_ls_number_parameters 196
_refine_ls_number_reflns 4801
_refine_ls_number_restraints 0
_refine_ls_restrained_S_all 1.052
_refine_ls_R_factor_all 0.0460
_refine_ls_R_factor_gt 0.0342
_refine_ls_shift/su_max 0.001
_refine_ls_shift/su_mean 0.000
_refine_ls_structure_factor_coef Fsqd
_refine_ls_weighting_details 'w=1/[\s^2^(Fo^2^)+(0.0307P)^2^] where P=(Fo^2^+2Fc^2^)/3'
_refine_ls_weighting_scheme calc
_refine_ls_wR_factor_gt 0.0911
_refine_ls_wR_factor_ref 0.0964
_reflns_number_gt 3871
_reflns_number_total 4801
_reflns_threshold_expression I>2\s(I)
_cod_data_source_file c1ce05166k.txt
_cod_data_source_block cz14lt
_cod_original_cell_volume 618.44(11)
_cod_database_code 7206223

loop_
_symmetry_equiv_pos_as_xyz
'x, y, z'
'-x, -y, -z'

loop_
_atom_site_label
_atom_site_type_symbol
_atom_site_fract_x
_atom_site_fract_y
_atom_site_fract_z
_atom_site_U_iso_or_equiv
_atom_site_adp_type
_atom_site_occupancy
_atom_site_symmetry_multiplicity
_atom_site_calc_flag
_atom_site_refinement_flags
_atom_site_disorder_assembly
_atom_site_disorder_group
Cl1 Cl 0.14126(5) -0.27696(4) 0.12998(3) 0.01915(8) Uani 1 1 d . . .
Cl2 Cl 0.84661(5) 0.07390(4) 0.14271(3) 0.02078(8) Uani 1 1 d . . .
N1 N 0.50352(15) 0.12000(13) 0.37200(9) 0.0166(2) Uani 1 1 d . . .
N2 N 0.20640(18) -0.03131(17) 0.37419(11) 0.0212(2) Uani 1 1 d . . .
H2A H 0.212(3) 0.041(2) 0.4372(16) 0.032(5) Uiso 1 1 d . . .
H2B H 0.096(3) -0.094(3) 0.3405(18) 0.058(7) Uiso 1 1 d . . .
N3 N 0.80392(18) 0.27631(16) 0.38142(11) 0.0211(2) Uani 1 1 d . . .
H3A H 0.810(3) 0.323(2) 0.4471(17) 0.041(6) Uiso 1 1 d . . .
H3B H 0.915(3) 0.295(3) 0.3522(17) 0.047(6) Uiso 1 1 d . . .
C1 C 0.34867(18) -0.00836(16) 0.31600(11) 0.0153(2) Uani 1 1 d . . .
C2 C 0.34163(18) -0.11457(15) 0.20128(11) 0.0154(2) Uani 1 1 d . . .
C3 C 0.49288(19) -0.08973(16) 0.14666(11) 0.0156(2) Uani 1 1 d . . .
H3 H 0.489(3) -0.159(2) 0.0720(15) 0.031(5) Uiso 1 1 d . . .
C4 C 0.65135(18) 0.04023(16) 0.20619(11) 0.0156(2) Uani 1 1 d . . .
C5 C 0.65385(18) 0.14419(16) 0.32070(11) 0.0156(2) Uani 1 1 d . . .
Cl3 Cl 0.73834(5) 0.72247(4) 0.88489(3) 0.01855(8) Uani 1 1 d . . .
Cl4 Cl 0.28804(5) 0.50117(4) 0.87129(3) 0.02285(8) Uani 1 1 d . . .
O1 O 0.20696(15) 0.22914(13) 0.61509(9) 0.0211(2) Uani 1 1 d . . .
O2 O 0.80264(15) 0.52764(13) 0.62912(9) 0.0210(2) Uani 1 1 d . . .
N4 N 0.50177(16) 0.35318(14) 0.59035(10) 0.0169(2) Uani 1 1 d . . .
H4 H 0.503(3) 0.286(2) 0.5263(15) 0.031(5) Uiso 1 1 d . . .
C6 C 0.35584(19) 0.33525(16) 0.65022(11) 0.0164(2) Uani 1 1 d . . .
C7 C 0.42173(18) 0.47234(15) 0.76771(11) 0.0152(2) Uani 1 1 d . . .
C8 C 0.59661(18) 0.55841(15) 0.77228(11) 0.0150(2) Uani 1 1 d . . .
C9 C 0.65395(19) 0.48383(16) 0.65765(11) 0.0158(2) Uani 1 1 d . . .

loop_
_atom_site_aniso_label
_atom_site_aniso_U_11
_atom_site_aniso_U_22
_atom_site_aniso_U_33
_atom_site_aniso_U_23
_atom_site_aniso_U_13
_atom_site_aniso_U_12
Cl1 0.01374(14) 0.01585(13) 0.02296(15) -0.00015(11) 0.00140(11) -0.00293(10)
Cl2 0.01539(14) 0.02222(15) 0.02337(15) 0.00114(12) 0.00811(12) -0.00033(11)
N1 0.0131(5) 0.0181(5) 0.0155(5) 0.0016(4) 0.0022(4) -0.0026(4)
N2 0.0143(5) 0.0262(6) 0.0185(5) -0.0001(4) 0.0046(4) -0.0055(4)
N3 0.0145(5) 0.0245(6) 0.0182(5) -0.0022(4) 0.0034(4) -0.0066(4)
C1 0.0128(5) 0.0161(5) 0.0161(5) 0.0044(4) 0.0023(4) -0.0003(4)
C2 0.0129(5) 0.0131(5) 0.0169(5) 0.0021(4) -0.0003(4) -0.0014(4)
C3 0.0149(6) 0.0149(5) 0.0160(5) 0.0016(4) 0.0031(4) 0.0028(4)
C4 0.0134(5) 0.0163(5) 0.0167(5) 0.0029(4) 0.0043(4) 0.0015(4)
C5 0.0127(5) 0.0163(5) 0.0165(5) 0.0031(4) 0.0027(4) -0.0002(4)
Cl3 0.01632(15) 0.01552(13) 0.01953(14) -0.00039(10) 0.00284(11) -0.00320(11)
Cl4 0.01880(16) 0.02409(16) 0.02439(16) 0.00046(12) 0.01108(13) -0.00175(12)
O1 0.0152(4) 0.0205(4) 0.0231(4) 0.0019(4) 0.0025(4) -0.0054(4)
O2 0.0153(4) 0.0239(5) 0.0218(4) 0.0031(4) 0.0061(4) -0.0026(4)
N4 0.0143(5) 0.0185(5) 0.0151(4) -0.0007(4) 0.0048(4) -0.0019(4)
C6 0.0141(5) 0.0160(5) 0.0182(5) 0.0049(4) 0.0029(5) -0.0004(4)
C7 0.0137(5) 0.0149(5) 0.0161(5) 0.0021(4) 0.0044(4) 0.0007(4)
C8 0.0140(5) 0.0126(5) 0.0168(5) 0.0027(4) 0.0022(4) -0.0002(4)
C9 0.0128(5) 0.0155(5) 0.0178(5) 0.0040(4) 0.0020(5) 0.0002(4)

loop_
_atom_type_symbol
_atom_type_description
_atom_type_scat_dispersion_real
_atom_type_scat_dispersion_imag
_atom_type_scat_source
C C 0.0033 0.0016 'International Tables Vol C Tables 4.2.6.8 and 6.1.1.4'
H H 0.0000 0.0000 'International Tables Vol C Tables 4.2.6.8 and 6.1.1.4'
N N 0.0061 0.0033 'International Tables Vol C Tables 4.2.6.8 and 6.1.1.4'
O O 0.0106 0.0060 'International Tables Vol C Tables 4.2.6.8 and 6.1.1.4'
Cl Cl 0.1484 0.1585 'International Tables Vol C Tables 4.2.6.8 and 6.1.1.4'

loop_
_geom_angle_atom_site_label_1
_geom_angle_atom_site_label_2
_geom_angle_atom_site_label_3
_geom_angle
_geom_angle_site_symmetry_1
_geom_angle_site_symmetry_3
_geom_angle_publ_flag
C5 N1 C1 120.71(11) . . ?
C1 N2 H2A 117.9(13) . . ?
C1 N2 H2B 123.6(15) . . ?
H2A N2 H2B 116(2) . . ?
C5 N3 H3A 120.0(16) . . ?
C5 N3 H3B 121.3(12) . . ?
H3A N3 H3B 117.2(19) . . ?
N2 C1 N1 117.98(11) . . ?
N2 C1 C2 122.19(11) . . ?
N1 C1 C2 119.82(12) . . ?
C3 C2 C1 120.20(11) . . ?
C3 C2 Cl1 120.49(9) . . ?
C1 C2 Cl1 119.31(10) . . ?
C2 C3 C4 119.13(11) . . ?
C2 C3 H3 120.3(12) . . ?
C4 C3 H3 120.6(12) . . ?
C3 C4 C5 119.26(12) . . ?
C3 C4 Cl2 120.90(10) . . ?
C5 C4 Cl2 119.83(9) . . ?
N1 C5 N3 117.63(11) . . ?
N1 C5 C4 120.85(11) . . ?
N3 C5 C4 121.48(12) . . ?
C6 N4 C9 111.69(11) . . ?
C6 N4 H4 123.7(13) . . ?
C9 N4 H4 124.2(13) . . ?
O1 C6 N4 126.67(12) . . ?
O1 C6 C7 127.57(13) . . ?
N4 C6 C7 105.75(10) . . ?
C8 C7 C6 108.34(11) . . ?
C8 C7 Cl4 128.81(10) . . ?
C6 C7 Cl4 122.84(9) . . ?
C7 C8 C9 108.44(11) . . ?
C7 C8 Cl3 128.08(11) . . ?
C9 C8 Cl3 123.47(9) . . ?
O2 C9 N4 126.55(12) . . ?
O2 C9 C8 127.70(11) . . ?
N4 C9 C8 105.76(11) . . ?

loop_
_geom_bond_atom_site_label_1
_geom_bond_atom_site_label_2
_geom_bond_distance
_geom_bond_site_symmetry_2
_geom_bond_publ_flag
Cl1 C2 1.7330(12) . ?
Cl2 C4 1.7276(13) . ?
N1 C5 1.3460(16) . ?
N1 C1 1.3530(15) . ?
N2 C1 1.3478(17) . ?
N2 H2A 0.818(18) . ?
N2 H2B 0.85(2) . ?
N3 C5 1.3582(16) . ?
N3 H3A 0.766(19) . ?
N3 H3B 0.94(2) . ?
C1 C2 1.4073(17) . ?
C2 C3 1.3772(18) . ?
C3 C4 1.3833(17) . ?
C3 H3 0.916(17) . ?
C4 C5 1.4063(17) . ?
Cl3 C8 1.6871(12) . ?
Cl4 C7 1.6827(13) . ?
O1 C6 1.2093(16) . ?
O2 C9 1.2106(16) . ?
N4 C6 1.3783(17) . ?
N4 C9 1.3786(16) . ?
N4 H4 0.820(17) . ?
C6 C7 1.5011(17) . ?
C7 C8 1.3345(17) . ?
C8 C9 1.4997(18) . ?

loop_
_geom_torsion_atom_site_label_1
_geom_torsion_atom_site_label_2
_geom_torsion_atom_site_label_3
_geom_torsion_atom_site_label_4
_geom_torsion
_geom_torsion_site_symmetry_1
_geom_torsion_site_symmetry_2
_geom_torsion_site_symmetry_3
_geom_torsion_site_symmetry_4
_geom_torsion_publ_flag
C5 N1 C1 N2 177.13(12) . . . . ?
C5 N1 C1 C2 -1.89(18) . . . . ?
N2 C1 C2 C3 -178.13(12) . . . . ?
N1 C1 C2 C3 0.84(19) . . . . ?
N2 C1 C2 Cl1 1.68(18) . . . . ?
N1 C1 C2 Cl1 -179.34(9) . . . . ?
C1 C2 C3 C4 0.21(19) . . . . ?
Cl1 C2 C3 C4 -179.60(9) . . . . ?
C2 C3 C4 C5 -0.25(18) . . . . ?
C2 C3 C4 Cl2 178.82(10) . . . . ?
C1 N1 C5 N3 179.51(12) . . . . ?
C1 N1 C5 C4 1.87(19) . . . . ?
C3 C4 C5 N1 -0.78(19) . . . . ?
Cl2 C4 C5 N1 -179.86(10) . . . . ?
C3 C4 C5 N3 -178.33(12) . . . . ?
Cl2 C4 C5 N3 2.59(18) . . . . ?
C9 N4 C6 O1 -178.11(14) . . . . ?
C9 N4 C6 C7 1.13(14) . . . . ?
O1 C6 C7 C8 178.19(14) . . . . ?
N4 C6 C7 C8 -1.04(14) . . . . ?
O1 C6 C7 Cl4 -1.2(2) . . . . ?
N4 C6 C7 Cl4 179.53(9) . . . . ?
C6 C7 C8 C9 0.57(14) . . . . ?
Cl4 C7 C8 C9 179.95(10) . . . . ?
C6 C7 C8 Cl3 -178.82(9) . . . . ?
Cl4 C7 C8 Cl3 0.6(2) . . . . ?
C6 N4 C9 O2 179.04(14) . . . . ?
C6 N4 C9 C8 -0.79(14) . . . . ?
C7 C8 C9 O2 -179.74(14) . . . . ?
Cl3 C8 C9 O2 -0.3(2) . . . . ?
C7 C8 C9 N4 0.09(14) . . . . ?
Cl3 C8 C9 N4 179.52(9) . . . . ?

loop_
_cod_related_entry_id
_cod_related_entry_database
_cod_related_entry_code
1 ChemSpider 30653787
